data_4061785
loop_
_publ_author_name
'Gunnoe, T. Brent'
'Pittard, Karl A.'
'Cundari, Thomas R.'
'Petersen, Jeffrey L.'
'Day, Cynthia S.'

_journal_name_full Organometallics
_journal_paper_doi 10.1021/om0506668
_journal_year 2005
_chemical_formula_sum 'C16 H17 B N8 O Ru'
_chemical_formula_weight 449.26
_space_group_IT_number 14
_symmetry_cell_setting monoclinic
_symmetry_space_group_name_Hall '-P 2yn'
_symmetry_space_group_name_H-M 'P 1 21/n 1'
_cell_angle_alpha 90.00
_cell_angle_beta 106.195(3)
_cell_angle_gamma 90.00
_cell_formula_units_Z 4
_cell_length_a 10.413(2)
_cell_length_b 12.170(2)
_cell_length_c 15.495(3)
_cell_measurement_temperature 295(2)
_cell_volume 1885.7(6)
_diffrn_ambient_temperature 295(2)
_exptl_crystal_density_diffrn 1.582
_cod_original_sg_symbol_H-M 'P 21/n'
_cod_database_code 4061785

loop_
_symmetry_equiv_pos_as_xyz
'x, y, z'
'-x+1/2, y+1/2, -z+1/2'
'-x, -y, -z'
'x-1/2, -y-1/2, z-1/2'

loop_
_atom_site_label
_atom_site_type_symbol
_atom_site_fract_x
_atom_site_fract_y
_atom_site_fract_z
_atom_site_U_iso_or_equiv
_atom_site_adp_type
_atom_site_occupancy
_atom_site_symmetry_multiplicity
_atom_site_calc_flag
_atom_site_refinement_flags
_atom_site_disorder_assembly
_atom_site_disorder_group
Ru1 Ru 0.76226(4) 0.18717(3) 0.11038(2) 0.04053(14) Uani 1 1 d . . .
O1 O 0.6313(5) -0.0317(4) 0.0731(3) 0.0837(13) Uani 1 1 d . . .
N1 N 0.8778(4) 0.3350(3) 0.1381(2) 0.0430(9) Uani 1 1 d . . .
N2 N 0.9683(4) 0.3547(3) 0.0915(2) 0.0455(10) Uani 1 1 d . . .
N3 N 0.9450(4) 0.1137(3) 0.1128(2) 0.0447(10) Uani 1 1 d . . .
N4 N 1.0231(4) 0.1615(3) 0.0668(3) 0.0476(10) Uani 1 1 d . . .
N5 N 0.7379(4) 0.2210(3) -0.0231(2) 0.0423(9) Uani 1 1 d . . .
N6 N 0.8443(4) 0.2591(3) -0.0495(2) 0.0442(10) Uani 1 1 d . . .
N7 N 0.7920(4) 0.1695(3) 0.2453(2) 0.0486(10) Uani 1 1 d . . .
N8 N 0.5898(4) 0.2740(4) 0.1101(2) 0.0482(10) Uani 1 1 d . . .
C1 C 0.8933(5) 0.4138(4) 0.1995(3) 0.0525(13) Uani 1 1 d . . .
H1 H 0.8440 0.4198 0.2409 0.063 Uiso 1 1 calc R . .
C2 C 0.9932(6) 0.4856(4) 0.1932(4) 0.0643(15) Uani 1 1 d . . .
H2 H 1.0232 0.5477 0.2279 0.077 Uiso 1 1 calc R . .
C3 C 1.0384(6) 0.4449(4) 0.1241(3) 0.0587(14) Uani 1 1 d . . .
H3 H 1.1064 0.4752 0.1036 0.070 Uiso 1 1 calc R . .
C4 C 1.0087(6) 0.0239(4) 0.1515(3) 0.0578(14) Uani 1 1 d . . .
H4 H 0.9770 -0.0242 0.1875 0.069 Uiso 1 1 calc R . .
C5 C 1.1271(7) 0.0127(5) 0.1308(4) 0.0713(17) Uani 1 1 d . . .
H5 H 1.1896 -0.0433 0.1490 0.086 Uiso 1 1 calc R . .
C6 C 1.1349(6) 0.1010(5) 0.0776(4) 0.0621(15) Uani 1 1 d . . .
H6 H 1.2050 0.1164 0.0532 0.074 Uiso 1 1 calc R . .
C7 C 0.6322(5) 0.2186(4) -0.0959(3) 0.0494(13) Uani 1 1 d . . .
H7 H 0.5465 0.1960 -0.0969 0.059 Uiso 1 1 calc R . .
C8 C 0.6711(6) 0.2553(5) -0.1696(3) 0.0583(14) Uani 1 1 d . . .
H8 H 0.6176 0.2619 -0.2284 0.070 Uiso 1 1 calc R . .
C9 C 0.8015(6) 0.2795(4) -0.1385(3) 0.0562(15) Uani 1 1 d . . .
H9 H 0.8546 0.3062 -0.1732 0.067 Uiso 1 1 calc R . .
C10 C 0.6767(5) 0.0540(5) 0.0862(3) 0.0521(13) Uani 1 1 d . . .
C11 C 0.7974(5) 0.1712(4) 0.3189(3) 0.0520(13) Uani 1 1 d . . .
C12 C 0.8029(7) 0.1744(5) 0.4136(3) 0.0768(19) Uani 1 1 d . . .
H12A H 0.7811 0.2471 0.4292 0.115 Uiso 1 1 calc R . .
H12B H 0.8914 0.1556 0.4491 0.115 Uiso 1 1 calc R . .
H12C H 0.7400 0.1228 0.4252 0.115 Uiso 1 1 calc R . .
C13 C 0.5685(6) 0.3839(5) 0.0974(4) 0.0656(16) Uani 1 1 d . . .
H13 H 0.6239 0.4309 0.0768 0.079 Uiso 1 1 calc R . .
C14 C 0.4559(7) 0.4166(6) 0.1188(4) 0.0765(18) Uani 1 1 d . . .
H14 H 0.4218 0.4876 0.1160 0.092 Uiso 1 1 calc R . .
C15 C 0.4029(7) 0.3229(7) 0.1454(4) 0.080(2) Uani 1 1 d . . .
H15 H 0.3263 0.3185 0.1648 0.096 Uiso 1 1 calc R . .
C16 C 0.4844(6) 0.2381(6) 0.1377(4) 0.0736(18) Uani 1 1 d . . .
H16 H 0.4697 0.1650 0.1498 0.088 Uiso 1 1 calc R . .
B1 B 0.9826(7) 0.2718(5) 0.0199(4) 0.0499(15) Uani 1 1 d . . .
H1A H 1.050(5) 0.297(4) -0.009(3) 0.060 Uiso 1 1 calc . . .

loop_
_atom_site_aniso_label
_atom_site_aniso_U_11
_atom_site_aniso_U_22
_atom_site_aniso_U_33
_atom_site_aniso_U_23
_atom_site_aniso_U_13
_atom_site_aniso_U_12
Ru1 0.0425(2) 0.0445(2) 0.03595(17) 0.00131(17) 0.01317(14) -0.0041(2)
O1 0.091(4) 0.063(3) 0.094(3) 0.000(2) 0.021(2) -0.028(3)
N1 0.043(2) 0.046(2) 0.0414(18) -0.0038(16) 0.0147(17) -0.0034(19)
N2 0.043(3) 0.045(2) 0.049(2) -0.0021(17) 0.0133(19) -0.009(2)
N3 0.045(3) 0.043(3) 0.045(2) 0.0014(17) 0.0098(18) -0.002(2)
N4 0.043(3) 0.046(3) 0.056(2) -0.0053(17) 0.019(2) 0.000(2)
N5 0.042(2) 0.043(2) 0.0411(18) 0.0024(15) 0.0112(17) 0.0011(18)
N6 0.049(3) 0.045(2) 0.0401(19) 0.0007(16) 0.0146(18) -0.006(2)
N7 0.050(3) 0.054(3) 0.042(2) -0.0002(17) 0.0147(18) -0.006(2)
N8 0.044(3) 0.060(3) 0.043(2) -0.0002(17) 0.0164(19) -0.001(2)
C1 0.052(3) 0.057(3) 0.048(3) -0.009(2) 0.014(2) -0.001(3)
C2 0.072(4) 0.050(3) 0.069(3) -0.015(3) 0.016(3) -0.011(3)
C3 0.059(4) 0.057(4) 0.061(3) -0.004(3) 0.016(3) -0.016(3)
C4 0.057(4) 0.055(4) 0.058(3) 0.000(2) 0.011(3) 0.005(3)
C5 0.067(4) 0.055(4) 0.084(4) -0.005(3) 0.008(3) 0.021(3)
C6 0.044(3) 0.071(4) 0.074(3) -0.017(3) 0.020(3) 0.005(3)
C7 0.050(3) 0.050(3) 0.044(2) 0.000(2) 0.006(2) 0.000(2)
C8 0.061(4) 0.070(4) 0.039(2) 0.000(2) 0.006(2) -0.003(3)
C9 0.079(4) 0.055(3) 0.038(2) 0.001(2) 0.023(3) -0.010(3)
C10 0.054(4) 0.057(4) 0.047(2) 0.007(2) 0.016(2) -0.010(3)
C11 0.047(3) 0.062(4) 0.046(3) 0.000(2) 0.011(2) -0.011(3)
C12 0.082(5) 0.109(5) 0.045(3) -0.002(3) 0.026(3) -0.019(4)
C13 0.052(4) 0.054(4) 0.090(4) 0.003(3) 0.019(3) 0.002(3)
C14 0.073(5) 0.076(5) 0.078(4) -0.024(3) 0.018(3) 0.013(4)
C15 0.062(4) 0.130(6) 0.058(3) 0.011(4) 0.030(3) 0.027(5)
C16 0.066(4) 0.093(5) 0.070(3) 0.026(3) 0.031(3) 0.005(4)
B1 0.049(4) 0.052(4) 0.055(3) 0.000(3) 0.025(3) -0.009(3)

loop_
_geom_bond_atom_site_label_1
_geom_bond_atom_site_label_2
_geom_bond_distance
_geom_bond_site_symmetry_2
_geom_bond_publ_flag
Ru1 C10 1.836(6) . ?
Ru1 N7 2.038(4) . ?
Ru1 N5 2.054(3) . ?
Ru1 N8 2.083(4) . ?
Ru1 N3 2.094(4) . ?
Ru1 N1 2.140(4) . ?
O1 C10 1.140(6) . ?
N1 C1 1.328(5) . ?
N1 N2 1.359(5) . ?
N2 C3 1.338(6) . ?
N2 B1 1.537(7) . ?
N3 C4 1.330(6) . ?
N3 N4 1.353(5) . ?
N4 C6 1.349(6) . ?
N4 B1 1.528(7) . ?
N5 C7 1.339(5) . ?
N5 N6 1.365(5) . ?
N6 C9 1.350(5) . ?
N6 B1 1.546(7) . ?
N7 C11 1.127(6) . ?
N8 C16 1.357(7) . ?
N8 C13 1.361(7) . ?
C1 C2 1.383(7) . ?
C2 C3 1.375(7) . ?
C4 C5 1.366(8) . ?
C5 C6 1.371(8) . ?
C7 C8 1.388(6) . ?
C8 C9 1.341(7) . ?
C11 C12 1.453(6) . ?
C13 C14 1.364(8) . ?
C14 C15 1.379(8) . ?
C15 C16 1.362(8) . ?
